data_4123354
loop_
_publ_author_name
'Ciardi, Moira'
'Gal\'an, Albano'
'Ballester, Pablo'

_publ_section_title
;
 Tetra-phosphonate Calix[4]pyrrole Cavitands as Multitopic Receptors for
 the Recognition of Ion Pairs.
;
_journal_issue 5
_journal_name_full 'Journal of the American Chemical Society'
_journal_page_first 2047
_journal_page_last 2055
_journal_paper_doi 10.1021/ja512590j
_journal_volume 137
_journal_year 2015
_chemical_formula_sum 'C120 H150 N6 O12 P4'
_chemical_formula_weight 1992.45
_chemical_name_systematic
; 
 ? 
;
_space_group_IT_number 61
_symmetry_cell_setting orthorhombic
_symmetry_space_group_name_Hall '-P 2ac 2ab'
_symmetry_space_group_name_H-M 'P b c a'
_atom_sites_solution_hydrogens geom
_atom_sites_solution_primary direct
_atom_sites_solution_secondary difmap
_audit_creation_method SHELXL-97
_cell_angle_alpha 90.00
_cell_angle_beta 90.00
_cell_angle_gamma 90.00
_cell_formula_units_Z 8
_cell_length_a 29.1112(13)
_cell_length_b 22.9424(10)
_cell_length_c 32.0414(12)
_cell_measurement_reflns_used 9673
_cell_measurement_temperature 100(2)
_cell_measurement_theta_max 22.90
_cell_measurement_theta_min 2.26
_cell_volume 21399.8(16)
_computing_cell_refinement 'Bruker APEX2 v2011.4-0'
_computing_data_collection 'Bruker APEX2 v2011.4-0'
_computing_data_reduction 'Bruker SAINT V7.60A'
_computing_molecular_graphics 'Bruker SHELXTL'
_computing_publication_material 'Bruker SHELXTL'
_computing_structure_refinement 'SHELXS-97 (Sheldrick, 2008)'
_computing_structure_solution Sir2011
_diffrn_ambient_temperature 100(2)
_diffrn_detector_area_resol_mean 512
_diffrn_detector_type '4K CCD area detector APEX II'
_diffrn_measured_fraction_theta_full 0.994
_diffrn_measured_fraction_theta_max 0.994
_diffrn_measurement_device_type 'APEX DUO Kappa 4-axis goniometer'
_diffrn_measurement_method
;
 Fullsphere data collection, phi and omega scans
;
_diffrn_measurement_specimen_support 'magnetic support whith MicroMount'
_diffrn_radiation_monochromator 'Quazar MX Multilayer Optics'
_diffrn_radiation_type MoK\a
_diffrn_radiation_wavelength 0.71073
_diffrn_reflns_av_R_equivalents 0.0627
_diffrn_reflns_av_sigmaI/netI 0.0540
_diffrn_reflns_limit_h_max 32
_diffrn_reflns_limit_h_min -32
_diffrn_reflns_limit_k_max 25
_diffrn_reflns_limit_k_min -19
_diffrn_reflns_limit_l_max 28
_diffrn_reflns_limit_l_min -35
_diffrn_reflns_number 92409
_diffrn_reflns_theta_full 23.30
_diffrn_reflns_theta_max 23.30
_diffrn_reflns_theta_min 1.40
_diffrn_source 'Micorfocus source E025 IuS'
_diffrn_source_current 0.6
_diffrn_source_power 50
_diffrn_source_size '0.2 mm x 0.2 mm fine focus'
_diffrn_source_type 'Bruker APEX DUO'
_exptl_absorpt_coefficient_mu 0.135
_exptl_absorpt_correction_T_max 0.9973
_exptl_absorpt_correction_T_min 0.9478
_exptl_absorpt_correction_type empirical
_exptl_absorpt_process_details
; 
 SADABS Version 2008/1 Bruker-Nonius
 Blessing, Acta Cryst. (1995) A51 33-38
;
_exptl_crystal_colour colourless
_exptl_crystal_density_diffrn 1.237
_exptl_crystal_density_method 'not measured'
_exptl_crystal_description plate
_exptl_crystal_F_000 8544
_exptl_crystal_size_max 0.40
_exptl_crystal_size_mid 0.15
_exptl_crystal_size_min 0.02
_refine_diff_density_max 0.940
_refine_diff_density_min -0.814
_refine_diff_density_rms 0.100
_refine_ls_extinction_method none
_refine_ls_goodness_of_fit_ref 1.060
_refine_ls_hydrogen_treatment noref
_refine_ls_matrix_type full
_refine_ls_number_parameters 1519
_refine_ls_number_reflns 15365
_refine_ls_number_restraints 789
_refine_ls_restrained_S_all 1.072
_refine_ls_R_factor_all 0.1404
_refine_ls_R_factor_gt 0.0992
_refine_ls_shift/su_max 0.001
_refine_ls_shift/su_mean 0.000
_refine_ls_structure_factor_coef Fsqd
_refine_ls_weighting_details 'calc w=1/[\s^2^(Fo^2^)+(0.1314P)^2^+109.6184P] where P=(Fo^2^+2Fc^2^)/3'
_refine_ls_weighting_scheme calc
_refine_ls_wR_factor_gt 0.2579
_refine_ls_wR_factor_ref 0.2917
_reflns_number_gt 10785
_reflns_number_total 15365
_reflns_threshold_expression >2sigma(I)
_cod_data_source_file ja512590j_si_003.cif
_cod_data_source_block mo_4pooooo_pbca
_cod_depositor_comments
;
The following automatic conversions were performed:
'_diffrn_measurement_specimen_suppport' tag replaced with
'_diffrn_measurement_specimen_support'.

Automatic conversion script
Id: cif_correct_tags 1440 2010-10-19 06:21:57Z saulius 

The following automatic conversions were performed:

'_symmetry_cell_setting' value 'Orthorhombic' changed to
'orthorhombic' according to
/usr/data/users/saulius/crontab/automatic-downloads/rss-feeds/ACS/lib/dictionaries/cif_core.dic
dictionary named 'cif_core.dic' version 2.4.2 from 2011-04-26.

Automatic conversion script
Id: cif_fix_values 3008 2015-01-20 13:52:24Z robertas 

 Adding full bibliography for 4123353--4123354.cif.
;
_cod_original_sg_symbol_H-M Pbca
_cod_database_code 4123354

loop_
_symmetry_equiv_pos_as_xyz
'x, y, z'
'-x+1/2, -y, z+1/2'
'-x, y+1/2, -z+1/2'
'x+1/2, -y+1/2, -z'
'-x, -y, -z'
'x-1/2, y, -z-1/2'
'x, -y-1/2, z-1/2'
'-x-1/2, y-1/2, z'

loop_
_atom_site_label
_atom_site_type_symbol
_atom_site_fract_x
_atom_site_fract_y
_atom_site_fract_z
_atom_site_U_iso_or_equiv
_atom_site_adp_type
_atom_site_occupancy
_atom_site_symmetry_multiplicity
_atom_site_calc_flag
_atom_site_refinement_flags
_atom_site_disorder_assembly
_atom_site_disorder_group
C1 C 0.1625(2) 0.6245(3) 0.09260(17) 0.0278(14) Uani 1 1 d . . .
C2 C 0.1647(2) 0.6675(3) 0.06268(18) 0.0330(15) Uani 1 1 d . . .
H2A H 0.1396 0.6826 0.0471 0.040 Uiso 1 1 calc R . .
C3 C 0.2109(2) 0.6852(3) 0.05929(19) 0.0329(15) Uani 1 1 d . . .
H3A H 0.2221 0.7147 0.0412 0.040 Uiso 1 1 calc R . .
C4 C 0.23680(19) 0.6531(3) 0.08622(17) 0.0261(13) Uani 1 1 d . . .
C5 C 0.2876(2) 0.6517(3) 0.09545(17) 0.0301(14) Uani 1 1 d D . .
C6 C 0.3051(2) 0.5888(3) 0.09521(18) 0.0279(14) Uani 1 1 d . . .
C7 C 0.2871(2) 0.5493(3) 0.06591(18) 0.0296(14) Uani 1 1 d . . .
H7A H 0.2643 0.5613 0.0466 0.036 Uiso 1 1 calc R . .
C8 C 0.3033(2) 0.4927(3) 0.06579(19) 0.0323(15) Uani 1 1 d . . .
C9 C 0.3363(2) 0.4728(3) 0.09307(19) 0.0312(14) Uani 1 1 d . . .
H9A H 0.3459 0.4333 0.0931 0.037 Uiso 1 1 calc R . .
C10 C 0.35473(19) 0.5130(3) 0.12039(18) 0.0278(14) Uani 1 1 d . . .
C11 C 0.33986(19) 0.5697(3) 0.12182(18) 0.0274(14) Uani 1 1 d . . .
H11A H 0.3534 0.5961 0.1411 0.033 Uiso 1 1 calc R . .
C12 C 0.31406(18) 0.6866(3) 0.06186(18) 0.0340(14) Uani 1 1 d DU B .
H12A H 0.3060 0.6707 0.0341 0.041 Uiso 1 1 calc R . .
H12B H 0.3034 0.7275 0.0627 0.041 Uiso 1 1 calc R . .
C13 C 0.3666(2) 0.6863(3) 0.0661(2) 0.0423(15) Uani 1 1 d DU . .
H13A H 0.3746 0.6770 0.0954 0.051 Uiso 0.80 1 calc PR A 1
H13B H 0.3791 0.6548 0.0483 0.051 Uiso 0.80 1 calc PR A 1
H13C H 0.3776 0.6470 0.0678 0.051 Uiso 0.20 1 d PR A 2
H13D H 0.3766 0.7077 0.0902 0.051 Uiso 0.20 1 d PR A 2
C14 C 0.3899(3) 0.7431(4) 0.0542(3) 0.054(2) Uani 0.80 1 d PDU B 1
H14A H 0.4232 0.7399 0.0599 0.065 Uiso 0.80 1 calc PR B 1
H14B H 0.3775 0.7750 0.0718 0.065 Uiso 0.80 1 calc PR B 1
C15 C 0.3827(5) 0.7584(4) 0.0086(3) 0.077(3) Uani 0.80 1 d PDU B 1
H15A H 0.3504 0.7514 0.0005 0.092 Uiso 0.80 1 calc PR B 1
H15B H 0.4028 0.7342 -0.0093 0.092 Uiso 0.80 1 calc PR B 1
C16 C 0.3949(5) 0.8238(4) 0.0037(4) 0.086(3) Uani 0.80 1 d PDU B 1
H16A H 0.3781 0.8460 0.0254 0.103 Uiso 0.80 1 calc PR B 1
H16B H 0.4281 0.8286 0.0093 0.103 Uiso 0.80 1 calc PR B 1
C17 C 0.3847(4) 0.8505(4) -0.0374(3) 0.080(3) Uani 0.80 1 d PDU B 1
H17A H 0.3534 0.8387 -0.0460 0.096 Uiso 0.80 1 calc PR B 1
H17B H 0.4065 0.8349 -0.0583 0.096 Uiso 0.80 1 calc PR B 1
C18 C 0.3876(4) 0.9163(4) -0.0376(3) 0.064(2) Uani 0.80 1 d PDU B 1
H18A H 0.4172 0.9283 -0.0250 0.076 Uiso 0.80 1 calc PR B 1
H18B H 0.3626 0.9322 -0.0200 0.076 Uiso 0.80 1 calc PR B 1
C19 C 0.3840(4) 0.9429(6) -0.0813(3) 0.078(3) Uani 0.80 1 d PDU B 1
H19A H 0.3582 0.9236 -0.0959 0.094 Uiso 0.80 1 calc PR B 1
H19X H 0.3758 0.9845 -0.0781 0.094 Uiso 0.80 1 calc PR B 1
C20 C 0.4261(4) 0.9391(6) -0.1091(3) 0.086(3) Uani 0.80 1 d PDU B 1
H20A H 0.4531 0.9547 -0.0939 0.104 Uiso 0.80 1 calc PR B 1
H20B H 0.4324 0.8977 -0.1160 0.104 Uiso 0.80 1 calc PR B 1
C21 C 0.4190(4) 0.9731(6) -0.1486(3) 0.089(3) Uani 0.80 1 d PDU B 1
H21A H 0.4106 1.0138 -0.1416 0.107 Uiso 0.80 1 calc PR B 1
H21B H 0.3932 0.9558 -0.1645 0.107 Uiso 0.80 1 calc PR B 1
C22 C 0.4625(4) 0.9733(5) -0.1761(4) 0.087(3) Uani 0.80 1 d PDU B 1
H22A H 0.4600 1.0044 -0.1973 0.105 Uiso 0.80 1 calc PR B 1
H22B H 0.4897 0.9818 -0.1585 0.105 Uiso 0.80 1 calc PR B 1
C23 C 0.4690(5) 0.9148(6) -0.1976(4) 0.089(4) Uani 0.80 1 d PDU B 1
H23A H 0.4929 0.9183 -0.2191 0.134 Uiso 0.80 1 calc PR B 1
H23B H 0.4400 0.9029 -0.2107 0.134 Uiso 0.80 1 calc PR B 1
H23C H 0.4782 0.8855 -0.1770 0.134 Uiso 0.80 1 calc PR B 1
C14' C 0.3832(11) 0.7135(7) 0.0247(5) 0.037(5) Uani 0.20 1 d PDU B 2
H14C H 0.4159 0.7037 0.0203 0.044 Uiso 0.20 1 calc PR B 2
H14D H 0.3653 0.6967 0.0013 0.044 Uiso 0.20 1 calc PR B 2
C15' C 0.3774(12) 0.7801(8) 0.0247(8) 0.040(5) Uani 0.20 1 d PDU B 2
H15C H 0.3930 0.7966 0.0495 0.048 Uiso 0.20 1 calc PR B 2
H15D H 0.3444 0.7899 0.0265 0.048 Uiso 0.20 1 calc PR B 2
C16' C 0.3980(11) 0.8073(8) -0.0152(8) 0.040(5) Uani 0.20 1 d PDU B 2
H16C H 0.4320 0.8067 -0.0148 0.048 Uiso 0.20 1 calc PR B 2
H16D H 0.3869 0.7873 -0.0407 0.048 Uiso 0.20 1 calc PR B 2
C17' C 0.3790(9) 0.8699(9) -0.0119(8) 0.048(5) Uani 0.20 1 d PDU B 2
H17C H 0.3473 0.8712 -0.0231 0.057 Uiso 0.20 1 calc PR B 2
H17D H 0.3780 0.8820 0.0178 0.057 Uiso 0.20 1 calc PR B 2
C18' C 0.4098(10) 0.9119(10) -0.0367(6) 0.048(5) Uani 0.20 1 d PDU B 2
H18C H 0.4426 0.9022 -0.0324 0.058 Uiso 0.20 1 calc PR B 2
H18D H 0.4046 0.9527 -0.0276 0.058 Uiso 0.20 1 calc PR B 2
C19' C 0.3963(10) 0.9042(8) -0.0828(6) 0.036(4) Uani 0.20 1 d PDU B 2
H19B H 0.3642 0.8902 -0.0851 0.043 Uiso 0.20 1 calc PR B 2
H19C H 0.4168 0.8755 -0.0965 0.043 Uiso 0.20 1 calc PR B 2
C20' C 0.4014(9) 0.9647(8) -0.1033(6) 0.037(4) Uani 0.20 1 d PDU B 2
H20C H 0.3723 0.9867 -0.1009 0.044 Uiso 0.20 1 calc PR B 2
H20D H 0.4259 0.9872 -0.0891 0.044 Uiso 0.20 1 calc PR B 2
C21' C 0.4138(6) 0.9557(15) -0.1495(6) 0.039(5) Uani 0.20 1 d PDU B 2
H21C H 0.4071 0.9915 -0.1656 0.047 Uiso 0.20 1 calc PR B 2
H21D H 0.3953 0.9234 -0.1613 0.047 Uiso 0.20 1 calc PR B 2
C22' C 0.4653(7) 0.9410(15) -0.1525(6) 0.035(5) Uani 0.20 1 d PDU B 2
H22C H 0.4706 0.9004 -0.1432 0.041 Uiso 0.20 1 calc PR B 2
H22D H 0.4831 0.9674 -0.1342 0.041 Uiso 0.20 1 calc PR B 2
C23' C 0.4812(10) 0.9482(18) -0.1981(7) 0.037(6) Uani 0.20 1 d PDU B 2
H23D H 0.5042 0.9184 -0.2047 0.056 Uiso 0.20 1 calc PR B 2
H23E H 0.4948 0.9870 -0.2018 0.056 Uiso 0.20 1 calc PR B 2
H23F H 0.4549 0.9440 -0.2168 0.056 Uiso 0.20 1 calc PR B 2
C24 C 0.4796(2) 0.4822(3) 0.15699(18) 0.0352(15) Uani 1 1 d . . .
C25 C 0.4897(3) 0.4685(5) 0.1160(3) 0.080(3) Uani 1 1 d . . .
H25A H 0.4695 0.4804 0.0944 0.096 Uiso 1 1 calc R . .
C26 C 0.5284(3) 0.4382(6) 0.1065(3) 0.104(4) Uani 1 1 d . . .
H26A H 0.5342 0.4274 0.0784 0.124 Uiso 1 1 calc R . .
C27 C 0.5585(3) 0.4232(4) 0.1362(3) 0.075(3) Uani 1 1 d . . .
H27A H 0.5862 0.4037 0.1290 0.090 Uiso 1 1 calc R . .
C28 C 0.5496(2) 0.4357(3) 0.1760(3) 0.055(2) Uani 1 1 d . . .
H28A H 0.5708 0.4239 0.1969 0.065 Uiso 1 1 calc R . .
C29 C 0.5098(2) 0.4658(3) 0.1877(2) 0.0447(18) Uani 1 1 d . . .
H29A H 0.5039 0.4746 0.2162 0.054 Uiso 1 1 calc R . .
C30 C 0.2956(2) 0.6816(3) 0.13788(18) 0.0289(14) Uani 1 1 d . . .
C31 C 0.3082(2) 0.7369(3) 0.14724(19) 0.0359(16) Uani 1 1 d . . .
H31A H 0.3136 0.7674 0.1277 0.043 Uiso 1 1 calc R . .
C32 C 0.3120(2) 0.7414(3) 0.1914(2) 0.0384(16) Uani 1 1 d . . .
H32A H 0.3204 0.7753 0.2067 0.046 Uiso 1 1 calc R . .
C33 C 0.3017(2) 0.6888(3) 0.20780(19) 0.0334(15) Uani 1 1 d . . .
C34 C 0.3023(2) 0.6663(3) 0.25263(18) 0.0330(15) Uani 1 1 d D . .
C35 C 0.3236(2) 0.6050(3) 0.25401(18) 0.0331(15) Uani 1 1 d . . .
C36 C 0.3636(2) 0.5924(3) 0.23141(19) 0.0385(16) Uani 1 1 d . . .
H36A H 0.3773 0.6215 0.2143 0.046 Uiso 1 1 calc R . .
C37 C 0.3829(2) 0.5377(3) 0.2341(2) 0.0415(17) Uani 1 1 d . . .
C38 C 0.3635(2) 0.4936(3) 0.25758(19) 0.0402(17) Uani 1 1 d . . .
H38A H 0.3765 0.4556 0.2581 0.048 Uiso 1 1 calc R . .
C39 C 0.3250(2) 0.5069(3) 0.28008(19) 0.0367(16) Uani 1 1 d . . .
C40 C 0.3047(2) 0.5611(3) 0.27903(18) 0.0338(15) Uani 1 1 d . . .
H40A H 0.2780 0.5687 0.2952 0.041 Uiso 1 1 calc R . .
C41 C 0.3330(2) 0.7079(3) 0.27851(16) 0.0391(16) Uani 1 1 d DU . .
H41A H 0.3627 0.7123 0.2638 0.047 Uiso 1 1 calc R . .
H41B H 0.3182 0.7467 0.2789 0.047 Uiso 1 1 calc R . .
C42 C 0.3430(2) 0.6901(3) 0.32370(18) 0.0432(16) Uani 1 1 d DU . .
H42A H 0.3157 0.6986 0.3411 0.052 Uiso 1 1 calc R . .
H42B H 0.3485 0.6475 0.3247 0.052 Uiso 1 1 calc R . .
C43 C 0.3844(3) 0.7213(3) 0.3421(2) 0.0591(18) Uani 1 1 d DU . .
H43A H 0.3874 0.7100 0.3718 0.071 Uiso 1 1 calc R . .
H43B H 0.4124 0.7078 0.3274 0.071 Uiso 1 1 calc R . .
C44 C 0.3824(3) 0.7871(3) 0.3395(3) 0.0643(19) Uani 1 1 d DU . .
H44A H 0.3818 0.7983 0.3096 0.077 Uiso 1 1 calc R . .
H44B H 0.4110 0.8031 0.3517 0.077 Uiso 1 1 calc R . .
C45 C 0.3417(3) 0.8157(4) 0.3611(2) 0.075(2) Uani 1 1 d DU . .
H45A H 0.3410 0.8575 0.3536 0.090 Uiso 1 1 calc R . .
H45B H 0.3130 0.7977 0.3507 0.090 Uiso 1 1 calc R . .
C46 C 0.3431(3) 0.8103(4) 0.4073(2) 0.079(2) Uani 1 1 d DU . .
H46A H 0.3744 0.8200 0.4172 0.095 Uiso 1 1 calc R . .
H46B H 0.3367 0.7694 0.4151 0.095 Uiso 1 1 calc R . .
C47 C 0.3083(3) 0.8502(4) 0.4291(3) 0.076(2) Uani 1 1 d DU . .
H47A H 0.2799 0.8503 0.4121 0.092 Uiso 1 1 calc R . .
H47B H 0.3007 0.8323 0.4563 0.092 Uiso 1 1 calc R . .
C48 C 0.3216(3) 0.9127(4) 0.4369(3) 0.077(2) Uani 1 1 d DU . .
H48A H 0.2949 0.9340 0.4484 0.092 Uiso 1 1 calc R . .
H48B H 0.3303 0.9313 0.4102 0.092 Uiso 1 1 calc R . .
C49 C 0.3623(3) 0.9170(4) 0.4679(3) 0.088(2) Uani 1 1 d DU . .
H49A H 0.3527 0.9013 0.4953 0.105 Uiso 1 1 calc R . .
H49B H 0.3880 0.8927 0.4575 0.105 Uiso 1 1 calc R . .
C50 C 0.3786(3) 0.9781(4) 0.4733(3) 0.103(3) Uani 1 1 d DU D .
H50A H 0.3523 1.0024 0.4823 0.124 Uiso 1 1 calc R . .
H50B H 0.3890 0.9930 0.4459 0.124 Uiso 1 1 calc R . .
C51 C 0.4171(4) 0.9856(4) 0.5045(3) 0.107(3) Uani 1 1 d DU . .
H51A H 0.4348 1.0199 0.4949 0.128 Uiso 0.70 1 calc PR C 1
H51B H 0.4022 0.9974 0.5309 0.128 Uiso 0.70 1 calc PR C 1
H51C H 0.4043 0.9867 0.5321 0.128 Uiso 0.30 1 d PR C 2
H51D H 0.4330 1.0217 0.4998 0.128 Uiso 0.30 1 d PR C 2
C52 C 0.4525(6) 0.9403(8) 0.5164(7) 0.149(6) Uani 0.70 1 d PDU D 1
H52A H 0.4389 0.9126 0.5361 0.223 Uiso 0.70 1 calc PR D 1
H52B H 0.4789 0.9595 0.5295 0.223 Uiso 0.70 1 calc PR D 1
H52C H 0.4626 0.9195 0.4914 0.223 Uiso 0.70 1 calc PR D 1
C52' C 0.4287(7) 1.0512(5) 0.5078(6) 0.035(5) Uani 0.30 1 d PDU D 2
H52D H 0.4573 1.0562 0.5235 0.052 Uiso 0.30 1 calc PR D 2
H52E H 0.4037 1.0715 0.5223 0.052 Uiso 0.30 1 calc PR D 2
H52F H 0.4324 1.0676 0.4798 0.052 Uiso 0.30 1 calc PR D 2
C53 C 0.29959(19) 0.4103(3) 0.37743(19) 0.0315(15) Uani 1 1 d . . .
C54 C 0.3124(2) 0.3545(3) 0.3632(2) 0.0413(17) Uani 1 1 d . . .
H54A H 0.3086 0.3442 0.3347 0.050 Uiso 1 1 calc R . .
C55 C 0.3304(2) 0.3151(3) 0.3911(2) 0.0475(18) Uani 1 1 d . . .
H55A H 0.3393 0.2775 0.3817 0.057 Uiso 1 1 calc R . .
C56 C 0.3356(3) 0.3298(3) 0.4327(2) 0.0503(19) Uani 1 1 d . . .
H56A H 0.3479 0.3023 0.4518 0.060 Uiso 1 1 calc R . .
C57 C 0.3229(2) 0.3841(3) 0.4465(2) 0.0429(17) Uani 1 1 d . . .
H57A H 0.3263 0.3940 0.4751 0.052 Uiso 1 1 calc R . .
C58 C 0.3052(2) 0.4245(3) 0.4189(2) 0.0373(16) Uani 1 1 d . . .
H58A H 0.2968 0.4622 0.4286 0.045 Uiso 1 1 calc R . .
C59 C 0.2533(2) 0.6663(3) 0.26939(18) 0.0310(14) Uani 1 1 d . . .
C60 C 0.2314(2) 0.7001(3) 0.29872(19) 0.0346(15) Uani 1 1 d . . .
H60A H 0.2446 0.7316 0.3138 0.042 Uiso 1 1 calc R . .
C61 C 0.1859(2) 0.6798(3) 0.30236(19) 0.0367(16) Uani 1 1 d . . .
H61A H 0.1631 0.6954 0.3204 0.044 Uiso 1 1 calc R . .
C62 C 0.1799(2) 0.6342(3) 0.27590(18) 0.0314(14) Uani 1 1 d . . .
C63 C 0.1392(2) 0.5947(3) 0.26684(17) 0.0322(15) Uani 1 1 d D . .
C64 C 0.15410(19) 0.5299(3) 0.26865(17) 0.0280(14) Uani 1 1 d . . .
C65 C 0.1869(2) 0.5117(3) 0.29736(19) 0.0326(15) Uani 1 1 d . . .
H65A H 0.2009 0.5391 0.3156 0.039 Uiso 1 1 calc R . .
C66 C 0.1990(2) 0.4535(3) 0.29919(19) 0.0338(15) Uani 1 1 d . . .
C67 C 0.1798(2) 0.4122(3) 0.27305(18) 0.0325(15) Uani 1 1 d . . .
H67A H 0.1890 0.3725 0.2741 0.039 Uiso 1 1 calc R . .
C68 C 0.1466(2) 0.4312(3) 0.24526(18) 0.0295(14) Uani 1 1 d . . .
C69 C 0.1330(2) 0.4884(3) 0.24323(18) 0.0301(14) Uani 1 1 d . . .
H69A H 0.1092 0.4997 0.2246 0.036 Uiso 1 1 calc R . .
C70 C 0.1004(2) 0.6051(3) 0.29899(17) 0.0368(15) Uani 1 1 d DU . .
H70A H 0.0932 0.6473 0.2990 0.044 Uiso 1 1 calc R . .
H70B H 0.0727 0.5843 0.2891 0.044 Uiso 1 1 calc R . .
C71 C 0.1093(2) 0.5867(3) 0.34385(19) 0.0495(17) Uani 1 1 d DU . .
H71A H 0.1377 0.6059 0.3539 0.059 Uiso 1 1 calc R . .
H71B H 0.1143 0.5441 0.3448 0.059 Uiso 1 1 calc R . .
C72 C 0.0694(3) 0.6025(3) 0.3731(2) 0.0624(19) Uani 1 1 d DU F .
H72A H 0.0409 0.5843 0.3624 0.075 Uiso 1 1 calc R . .
H72B H 0.0757 0.5858 0.4010 0.075 Uiso 1 1 calc R . .
C73 C 0.0616(3) 0.6670(4) 0.3776(3) 0.078(2) Uani 1 1 d DU . .
H73A H 0.0510 0.6826 0.3504 0.093 Uiso 0.65 1 calc PR E 1
H73B H 0.0913 0.6859 0.3842 0.093 Uiso 0.65 1 calc PR E 1
H73C H 0.0306 0.6769 0.3850 0.093 Uiso 0.35 1 d PR E 2
H73D H 0.0700 0.6874 0.3526 0.093 Uiso 0.35 1 d PR E 2
C74 C 0.0266(4) 0.6841(7) 0.4111(3) 0.082(3) Uani 0.65 1 d PDU F 1
H74A H 0.0048 0.6514 0.4153 0.098 Uiso 0.65 1 calc PR F 1
H74B H 0.0088 0.7182 0.4013 0.098 Uiso 0.65 1 calc PR F 1
C75 C 0.0493(5) 0.6990(8) 0.4529(3) 0.097(4) Uani 0.65 1 d PDU F 1
H75A H 0.0725 0.6689 0.4596 0.117 Uiso 0.65 1 calc PR F 1
H75B H 0.0654 0.7369 0.4504 0.117 Uiso 0.65 1 calc PR F 1
C76 C 0.0145(5) 0.7025(8) 0.4884(3) 0.104(4) Uani 0.65 1 d PDU F 1
H76A H -0.0016 0.6647 0.4909 0.125 Uiso 0.65 1 calc PR F 1
H76B H -0.0087 0.7326 0.4817 0.125 Uiso 0.65 1 calc PR F 1
C77 C 0.0372(5) 0.7176(9) 0.5311(3) 0.108(4) Uani 0.65 1 d PDU F 1
H77A H 0.0626 0.6901 0.5371 0.129 Uiso 0.65 1 calc PR F 1
H77B H 0.0499 0.7576 0.5304 0.129 Uiso 0.65 1 calc PR F 1
C78 C -0.0001(5) 0.7127(9) 0.5647(4) 0.114(4) Uani 0.65 1 d PDU F 1
H78A H -0.0282 0.7323 0.5544 0.137 Uiso 0.65 1 calc PR F 1
H78B H -0.0075 0.6710 0.5688 0.137 Uiso 0.65 1 calc PR F 1
C79 C 0.0130(6) 0.7390(8) 0.6066(4) 0.113(4) Uani 0.65 1 d PDU F 1
H79A H -0.0091 0.7266 0.6282 0.135 Uiso 0.65 1 calc PR F 1
H79B H 0.0124 0.7821 0.6048 0.135 Uiso 0.65 1 calc PR F 1
C80 C 0.0616(6) 0.7182(7) 0.6181(7) 0.128(5) Uani 0.65 1 d PDU F 1
H80A H 0.0830 0.7270 0.5949 0.153 Uiso 0.65 1 calc PR F 1
H80B H 0.0724 0.7397 0.6431 0.153 Uiso 0.65 1 calc PR F 1
C81 C 0.0625(8) 0.6527(7) 0.6271(9) 0.161(7) Uani 0.65 1 d PDU F 1
H81A H 0.0814 0.6452 0.6519 0.242 Uiso 0.65 1 calc PR F 1
H81B H 0.0755 0.6320 0.6031 0.242 Uiso 0.65 1 calc PR F 1
H81C H 0.0311 0.6389 0.6322 0.242 Uiso 0.65 1 calc PR F 1
C74' C 0.0956(9) 0.6767(14) 0.4140(5) 0.111(7) Uani 0.35 1 d PDU F 2
H74C H 0.1251 0.6588 0.4056 0.134 Uiso 0.35 1 calc PR F 2
H74D H 0.1009 0.7192 0.4160 0.134 Uiso 0.35 1 calc PR F 2
C75' C 0.0850(12) 0.6549(13) 0.4585(6) 0.115(6) Uani 0.35 1 d PDU F 2
H75C H 0.0517 0.6588 0.4644 0.138 Uiso 0.35 1 calc PR F 2
H75D H 0.0935 0.6133 0.4612 0.138 Uiso 0.35 1 calc PR F 2
C76' C 0.1127(12) 0.6918(11) 0.4892(5) 0.116(6) Uani 0.35 1 d PDU F 2
H76C H 0.1437 0.6991 0.4776 0.139 Uiso 0.35 1 calc PR F 2
H76D H 0.0974 0.7299 0.4932 0.139 Uiso 0.35 1 calc PR F 2
C77' C 0.1169(8) 0.6607(12) 0.5311(6) 0.118(6) Uani 0.35 1 d PDU F 2
H77C H 0.1266 0.6199 0.5263 0.141 Uiso 0.35 1 calc PR F 2
H77D H 0.1409 0.6800 0.5480 0.141 Uiso 0.35 1 calc PR F 2
C78' C 0.0717(10) 0.6613(9) 0.5550(9) 0.115(6) Uani 0.35 1 d PDU F 2
H78C H 0.0471 0.6456 0.5368 0.138 Uiso 0.35 1 calc PR F 2
H78D H 0.0744 0.6354 0.5796 0.138 Uiso 0.35 1 calc PR F 2
C79' C 0.0583(10) 0.7221(10) 0.5694(9) 0.113(6) Uani 0.35 1 d PDU F 2
H79C H 0.0558 0.7480 0.5448 0.135 Uiso 0.35 1 calc PR F 2
H79D H 0.0829 0.7377 0.5876 0.135 Uiso 0.35 1 calc PR F 2
C80' C 0.0129(9) 0.7231(15) 0.5933(8) 0.115(7) Uani 0.35 1 d PDU F 2
H80C H -0.0078 0.6933 0.5813 0.138 Uiso 0.35 1 calc PR F 2
H80D H -0.0018 0.7616 0.5893 0.138 Uiso 0.35 1 calc PR F 2
C81' C 0.0181(12) 0.7116(15) 0.6401(7) 0.116(8) Uani 0.35 1 d PDU F 2
H81D H -0.0120 0.7130 0.6538 0.175 Uiso 0.35 1 d PR F 2
H81E H 0.0383 0.7412 0.6524 0.175 Uiso 0.35 1 d PR F 2
H81F H 0.0317 0.6729 0.6440 0.175 Uiso 0.35 1 d PR F 2
C82 C 0.0625(2) 0.3110(3) 0.2063(2) 0.0385(16) Uani 1 1 d . . .
C83 C 0.0696(2) 0.2683(3) 0.1764(2) 0.0428(17) Uani 1 1 d . . .
H83A H 0.0850 0.2776 0.1511 0.051 Uiso 1 1 calc R . .
C84 C 0.0543(2) 0.2118(3) 0.1835(3) 0.055(2) Uani 1 1 d . . .
H84A H 0.0588 0.1826 0.1629 0.066 Uiso 1 1 calc R . .
C85 C 0.0326(3) 0.1983(3) 0.2206(3) 0.060(2) Uani 1 1 d . . .
H85A H 0.0224 0.1595 0.2255 0.072 Uiso 1 1 calc R . .
C86 C 0.0255(2) 0.2403(4) 0.2507(3) 0.059(2) Uani 1 1 d . . .
H86A H 0.0107 0.2305 0.2761 0.071 Uiso 1 1 calc R . .
C87 C 0.0403(2) 0.2970(3) 0.2435(2) 0.0505(19) Uani 1 1 d . . .
H87A H 0.0353 0.3263 0.2639 0.061 Uiso 1 1 calc R . .
C88 C 0.1196(2) 0.6108(3) 0.22421(17) 0.0290(14) Uani 1 1 d . . .
C89 C 0.0831(2) 0.6431(3) 0.2137(2) 0.0394(17) Uani 1 1 d . . .
H89A H 0.0637 0.6634 0.2327 0.047 Uiso 1 1 calc R . .
C90 C 0.0779(2) 0.6421(3) 0.1696(2) 0.0414(17) Uani 1 1 d . . .
H90A H 0.0549 0.6617 0.1540 0.050 Uiso 1 1 calc R . .
C91 C 0.1118(2) 0.6080(3) 0.15389(18) 0.0306(14) Uani 1 1 d . . .
C92 C 0.12240(19) 0.5892(3) 0.10945(17) 0.0282(14) Uani 1 1 d D . .
C93 C 0.1335(2) 0.5236(3) 0.10840(17) 0.0289(14) Uani 1 1 d . . .
C94 C 0.1068(2) 0.4848(3) 0.13224(18) 0.0298(14) Uani 1 1 d . . .
H94A H 0.0831 0.4989 0.1500 0.036 Uiso 1 1 calc R . .
C95 C 0.1155(2) 0.4265(3) 0.12936(18) 0.0328(15) Uani 1 1 d . . .
C96 C 0.1501(2) 0.4040(3) 0.10430(18) 0.0368(16) Uani 1 1 d . . .
H96A H 0.1564 0.3634 0.1035 0.044 Uiso 1 1 calc R . .
C97 C 0.1751(2) 0.4433(3) 0.08046(18) 0.0336(15) Uani 1 1 d . . .
C98 C 0.1671(2) 0.5017(3) 0.08227(19) 0.0322(15) Uani 1 1 d . . .
H98A H 0.1846 0.5275 0.0655 0.039 Uiso 1 1 calc R . .
C99 C 0.2450(2) 0.3870(3) -0.01767(19) 0.0340(15) Uani 1 1 d . . .
C100 C 0.2498(3) 0.3293(3) -0.0047(2) 0.053(2) Uani 1 1 d . . .
H10A H 0.2498 0.3199 0.0242 0.063 Uiso 1 1 calc R . .
C101 C 0.2544(3) 0.2864(3) -0.0341(2) 0.063(2) Uani 1 1 d . . .
H10B H 0.2577 0.2470 -0.0255 0.076 Uiso 1 1 calc R . .
C102 C 0.2542(3) 0.2997(3) -0.0760(2) 0.0487(19) Uani 1 1 d . . .
H10C H 0.2574 0.2696 -0.0962 0.058 Uiso 1 1 calc R . .
C103 C 0.2495(2) 0.3566(3) -0.0884(2) 0.0413(17) Uani 1 1 d . . .
H10D H 0.2496 0.3658 -0.1174 0.050 Uiso 1 1 calc R . .
C104 C 0.2447(2) 0.4004(3) -0.05964(18) 0.0352(15) Uani 1 1 d . . .
H10E H 0.2412 0.4396 -0.0685 0.042 Uiso 1 1 calc R . .
C105 C 0.07920(19) 0.5998(3) 0.08244(16) 0.0340(14) Uani 1 1 d DU . .
H10F H 0.0523 0.5841 0.0976 0.041 Uiso 1 1 calc R . .
H10G H 0.0747 0.6424 0.0797 0.041 Uiso 1 1 calc R . .
C106 C 0.0798(2) 0.5733(3) 0.03869(17) 0.0362(14) Uani 1 1 d DU . .
H10H H 0.1085 0.5849 0.0243 0.043 Uiso 1 1 calc R . .
H10I H 0.0795 0.5303 0.0409 0.043 Uiso 1 1 calc R . .
C107 C 0.0387(2) 0.5931(3) 0.01293(17) 0.0427(15) Uani 1 1 d DU . .
H10J H 0.0103 0.5872 0.0293 0.051 Uiso 1 1 calc R . .
H10K H 0.0416 0.6354 0.0071 0.051 Uiso 1 1 calc R . .
C108 C 0.0347(3) 0.5604(4) -0.0280(2) 0.0574(18) Uani 1 1 d DU . .
H10L H 0.0321 0.5182 -0.0220 0.069 Uiso 1 1 calc R . .
H10M H 0.0632 0.5665 -0.0443 0.069 Uiso 1 1 calc R . .
C109 C -0.0063(2) 0.5791(3) -0.0545(2) 0.0593(19) Uani 1 1 d DU . .
H10N H -0.0145 0.5470 -0.0737 0.071 Uiso 1 1 calc R . .
H10O H -0.0329 0.5862 -0.0359 0.071 Uiso 1 1 calc R . .
C110 C 0.0030(3) 0.6338(4) -0.0798(2) 0.072(2) Uani 1 1 d DU . .
H11B H 0.0197 0.6627 -0.0626 0.087 Uiso 1 1 calc R . .
H11C H -0.0264 0.6514 -0.0890 0.087 Uiso 1 1 calc R . .
C111 C 0.0323(3) 0.6165(4) -0.1184(2) 0.071(2) Uani 1 1 d DU . .
H11D H 0.0602 0.5958 -0.1087 0.085 Uiso 1 1 calc R . .
H11E H 0.0144 0.5891 -0.1359 0.085 Uiso 1 1 calc R . .
C112 C 0.0468(3) 0.6677(4) -0.1450(2) 0.067(2) Uani 1 1 d DU H .
H11F H 0.0677 0.6927 -0.1284 0.080 Uiso 1 1 calc R . .
H11G H 0.0193 0.6911 -0.1519 0.080 Uiso 1 1 calc R . .
C113 C 0.0711(3) 0.6504(4) -0.1858(2) 0.071(2) Uani 1 1 d DU . .
H11H H 0.0989 0.6274 -0.1791 0.085 Uiso 0.50 1 calc PR G 1
H11P H 0.0504 0.6255 -0.2025 0.085 Uiso 0.50 1 calc PR G 1
H11Q H 0.0494 0.6321 -0.2041 0.085 Uiso 0.50 1 d PR G 2
H11R H 0.0952 0.6230 -0.1799 0.085 Uiso 0.50 1 d PR G 2
C114 C 0.0848(8) 0.7035(6) -0.2113(5) 0.076(4) Uani 0.50 1 d PDU H 1
H11I H 0.1010 0.7319 -0.1933 0.092 Uiso 0.50 1 calc PR H 1
H11J H 0.0569 0.7226 -0.2226 0.092 Uiso 0.50 1 calc PR H 1
C115 C 0.1162(6) 0.6855(10) -0.2473(5) 0.082(4) Uani 0.50 1 d PDU H 1
H11K H 0.1393 0.6574 -0.2370 0.098 Uiso 0.50 1 calc PR H 1
H11L H 0.1327 0.7202 -0.2579 0.098 Uiso 0.50 1 calc PR H 1
C116 C 0.0890(7) 0.6576(8) -0.2833(5) 0.073(5) Uani 0.50 1 d PDU H 1
H11M H 0.1102 0.6467 -0.3058 0.110 Uiso 0.50 1 calc PR H 1
H11N H 0.0664 0.6855 -0.2939 0.110 Uiso 0.50 1 calc PR H 1
H11O H 0.0732 0.6226 -0.2731 0.110 Uiso 0.50 1 calc PR H 1
C4A' C 0.0929(9) 0.7037(6) -0.2071(6) 0.105(7) Uani 0.50 1 d PDU H 2
H4AA H 0.1225 0.7134 -0.1936 0.126 Uiso 0.50 1 calc PR H 2
H4AB H 0.0722 0.7378 -0.2047 0.126 Uiso 0.50 1 calc PR H 2
C5A' C 0.1006(6) 0.6882(12) -0.2534(5) 0.103(6) Uani 0.50 1 d PDU H 2
H5AA H 0.0971 0.7231 -0.2713 0.123 Uiso 0.50 1 calc PR H 2
H5AB H 0.0785 0.6580 -0.2627 0.123 Uiso 0.50 1 calc PR H 2
C6A' C 0.1503(6) 0.6649(10) -0.2550(7) 0.107(6) Uani 0.50 1 d PDU H 2
H6AA H 0.1578 0.6535 -0.2837 0.161 Uiso 0.50 1 calc PR H 2
H6AB H 0.1531 0.6310 -0.2366 0.161 Uiso 0.50 1 calc PR H 2
H6AC H 0.1715 0.6955 -0.2458 0.161 Uiso 0.50 1 calc PR H 2
N1 N 0.20651(16) 0.6169(2) 0.10680(14) 0.0274(11) Uani 1 1 d . . .
H1A H 0.2144 0.5922 0.1265 0.033 Uiso 1 1 calc R . .
N2 N 0.13844(16) 0.5900(2) 0.18704(14) 0.0280(12) Uani 1 1 d . . .
H2C H 0.1635 0.5687 0.1851 0.034 Uiso 1 1 calc R . .
N3 N 0.22107(16) 0.6275(2) 0.25498(15) 0.0302(12) Uani 1 1 d . . .
H3B H 0.2260 0.6018 0.2351 0.036 Uiso 1 1 calc R . .
N4 N 0.29025(17) 0.6528(2) 0.17493(14) 0.0294(12) Uani 1 1 d . . .
H4A H 0.2809 0.6165 0.1774 0.035 Uiso 1 1 calc R . .
O1 O 0.21806(15) 0.49863(18) 0.00033(12) 0.0336(10) Uani 1 1 d . . .
O2 O 0.28825(15) 0.45163(19) 0.03627(14) 0.0414(11) Uani 1 1 d . . .
O3 O 0.21029(17) 0.41824(19) 0.05597(14) 0.0444(12) Uani 1 1 d . . .
O4 O 0.04776(14) 0.42866(19) 0.21479(14) 0.0388(11) Uani 1 1 d . . .
O5 O 0.08920(15) 0.38489(19) 0.15049(13) 0.0404(11) Uani 1 1 d . . .
O6 O 0.12963(14) 0.38775(18) 0.21765(13) 0.0341(10) Uani 1 1 d . . .
O7 O 0.26943(14) 0.52142(18) 0.36161(12) 0.0328(10) Uani 1 1 d . . .
O8 O 0.23016(16) 0.43165(19) 0.32857(13) 0.0415(11) Uani 1 1 d . . .
O9 O 0.30603(18) 0.4602(2) 0.30262(14) 0.0503(13) Uani 1 1 d . . .
O10 O 0.43545(14) 0.5859(2) 0.14769(16) 0.0447(12) Uani 1 1 d . . .
O11 O 0.42418(15) 0.5243(2) 0.21385(14) 0.0495(13) Uani 1 1 d . . .
O12 O 0.38888(14) 0.49155(18) 0.14853(13) 0.0328(10) Uani 1 1 d . . .
P1 P 0.23768(6) 0.44573(7) 0.01788(5) 0.0322(4) Uani 1 1 d . . .
P2 P 0.07907(6) 0.38439(7) 0.19877(5) 0.0330(4) Uani 1 1 d . . .
P3 P 0.27562(6) 0.46331(7) 0.34373(5) 0.0324(4) Uani 1 1 d . . .
P4 P 0.43107(6) 0.52785(8) 0.16495(5) 0.0339(4) Uani 1 1 d . . .
N1S N 0.2363(7) 0.5319(4) 0.1822(10) 0.0315(16) Uani 0.75 1 d PDU I 1
N1S' N 0.238(2) 0.5249(14) 0.183(3) 0.033(3) Uani 0.25 1 d PDU J 2
N1T N 0.1834(4) 0.7339(4) 0.1687(3) 0.065(2) Uani 0.75 1 d PDU K 1
N1T' N 0.1723(9) 0.8267(12) 0.1303(10) 0.065(2) Uani 0.25 1 d PDU L 2
C1S C 0.2459(6) 0.4835(4) 0.1815(6) 0.0380(19) Uani 0.75 1 d PDU I 1
C2S C 0.2643(4) 0.4212(4) 0.1853(3) 0.050(2) Uani 0.75 1 d PDU I 1
H2SA H 0.2386 0.3936 0.1847 0.076 Uiso 0.75 1 calc PR I 1
H2SB H 0.2809 0.4170 0.2118 0.076 Uiso 0.75 1 calc PR I 1
H2SC H 0.2851 0.4130 0.1620 0.076 Uiso 0.75 1 calc PR I 1
C1S' C 0.2523(19) 0.4783(11) 0.1855(19) 0.039(2) Uani 0.25 1 d PDU J 2
C2S' C 0.2489(13) 0.4147(12) 0.1706(11) 0.050(2) Uani 0.25 1 d PDU J 2
H2SD H 0.2721 0.3911 0.1850 0.076 Uiso 0.25 1 calc PR J 2
H2SE H 0.2542 0.4130 0.1405 0.076 Uiso 0.25 1 calc PR J 2
H2SF H 0.2182 0.3995 0.1769 0.076 Uiso 0.25 1 calc PR J 2
C1T C 0.1830(4) 0.7782(4) 0.1509(4) 0.0670(18) Uani 0.75 1 d PDU K 1
C2T C 0.1928(4) 0.8269(4) 0.1198(4) 0.069(2) Uani 0.75 1 d PDU K 1
H2TA H 0.1833 0.8643 0.1318 0.103 Uiso 0.75 1 calc PR K 1
H2TB H 0.1756 0.8197 0.0940 0.103 Uiso 0.75 1 calc PR K 1
H2TC H 0.2257 0.8279 0.1136 0.103 Uiso 0.75 1 calc PR K 1
C1T' C 0.1939(13) 0.7881(13) 0.1418(12) 0.0670(18) Uani 0.25 1 d PDU L 2
C2T' C 0.1970(16) 0.7414(16) 0.1764(13) 0.069(2) Uani 0.25 1 d PDU L 2
H2TD H 0.2250 0.7184 0.1726 0.103 Uiso 0.25 1 calc PR L 2
H2TE H 0.1701 0.7158 0.1748 0.103 Uiso 0.25 1 calc PR L 2
H2TF H 0.1978 0.7605 0.2038 0.103 Uiso 0.25 1 calc PR L 2

loop_
_atom_site_aniso_label
_atom_site_aniso_U_11
_atom_site_aniso_U_22
_atom_site_aniso_U_33
_atom_site_aniso_U_23
_atom_site_aniso_U_13
_atom_site_aniso_U_12
C1 0.040(4) 0.023(3) 0.020(3) 0.000(2) 0.006(3) -0.002(3)
C2 0.041(4) 0.034(4) 0.024(3) 0.006(3) 0.001(3) 0.006(3)
C3 0.045(4) 0.025(4) 0.028(3) 0.004(3) 0.006(3) 0.000(3)
C4 0.032(3) 0.024(3) 0.022(3) 0.000(3) 0.009(3) -0.004(3)
C5 0.043(4) 0.029(4) 0.017(3) 0.001(3) 0.007(3) -0.006(3)
C6 0.036(3) 0.023(3) 0.025(3) -0.001(3) 0.012(3) -0.004(3)
C7 0.033(3) 0.035(4) 0.021(3) 0.000(3) 0.002(3) 0.004(3)
C8 0.038(3) 0.030(4) 0.029(3) -0.009(3) 0.002(3) -0.001(3)
C9 0.029(3) 0.031(4) 0.034(3) -0.002(3) -0.001(3) 0.008(3)
C10 0.028(3) 0.026(4) 0.030(3) -0.001(3) 0.003(3) -0.001(3)
C11 0.024(3) 0.031(4) 0.027(3) -0.001(3) -0.003(3) 0.000(3)
C12 0.045(3) 0.024(3) 0.033(3) 0.004(3) 0.009(3) -0.001(3)
C13 0.047(3) 0.036(4) 0.045(4) 0.003(3) 0.015(3) -0.004(3)
C14 0.052(4) 0.056(5) 0.053(5) 0.007(4) -0.002(4) -0.011(4)
C15 0.077(6) 0.090(6) 0.063(5) 0.019(5) -0.014(5) -0.029(5)
C16 0.089(6) 0.079(6) 0.090(6) 0.012(5) -0.004(6) -0.025(5)
C17 0.073(6) 0.077(5) 0.089(6) -0.005(5) -0.016(5) -0.002(5)
C18 0.040(5) 0.074(5) 0.077(5) -0.013(5) -0.011(4) 0.005(5)
C19 0.068(5) 0.088(6) 0.078(5) -0.002(5) -0.005(5) 0.005(5)
C20 0.090(6) 0.088(7) 0.082(6) -0.002(5) -0.002(5) -0.013(6)
C21 0.096(7) 0.088(7) 0.083(6) -0.005(5) -0.008(5) -0.023(6)
C22 0.087(7) 0.090(7) 0.085(7) 0.002(6) -0.001(5) -0.027(6)
C23 0.077(8) 0.100(9) 0.091(9) 0.000(7) -0.009(7) 0.002(7)
C14' 0.040(11) 0.039(10) 0.032(11) 0.001(9) 0.004(10) -0.004(10)
C15' 0.042(9) 0.043(9) 0.035(9) 0.007(8) -0.001(8) -0.006(8)
C16' 0.043(6) 0.043(6) 0.035(6) 0.008(5) -0.003(5) -0.005(5)
C17' 0.049(9) 0.055(8) 0.039(8) 0.011(7) -0.002(8) 0.015(8)
C18' 0.053(10) 0.043(8) 0.048(8) 0.006(8) 0.002(9) 0.017(9)
C19' 0.037(9) 0.025(9) 0.045(8) 0.001(8) 0.008(8) 0.022(8)
C20' 0.030(9) 0.029(9) 0.051(8) 0.005(8) 0.001(7) 0.017(8)
C21' 0.036(8) 0.035(9) 0.047(8) 0.009(7) -0.007(7) 0.007(8)
C22' 0.034(6) 0.032(6) 0.037(6) 0.005(5) -0.004(4) 0.001(5)
C23' 0.039(7) 0.036(8) 0.036(7) 0.002(5) -0.005(5) 0.000(5)
C24 0.040(4) 0.043(4) 0.023(3) -0.003(3) -0.004(3) 0.011(3)
C25 0.051(5) 0.148(10) 0.040(5) -0.018(5) -0.008(4) 0.047(6)
C26 0.055(5) 0.186(13) 0.069(6) -0.056(7) -0.014(5) 0.054(7)
C27 0.052(5) 0.079(7) 0.094(7) -0.036(6) -0.006(5) 0.027(5)
C28 0.039(4) 0.048(5) 0.077(6) 0.006(4) -0.020(4) 0.009(4)
C29 0.060(5) 0.037(4) 0.036(4) 0.000(3) -0.014(3) -0.004(4)
C30 0.034(3) 0.028(4) 0.024(3) -0.003(3) 0.006(3) -0.002(3)
C31 0.048(4) 0.029(4) 0.031(4) 0.003(3) 0.010(3) -0.008(3)
C32 0.044(4) 0.036(4) 0.035(4) -0.011(3) 0.011(3) -0.014(3)
C33 0.034(3) 0.033(4) 0.033(4) -0.006(3) 0.007(3) -0.011(3)
C34 0.037(3) 0.037(4) 0.025(3) -0.007(3) 0.002(3) -0.012(3)
C35 0.029(3) 0.044(4) 0.026(3) -0.008(3) 0.005(3) -0.007(3)
C36 0.036(4) 0.054(5) 0.026(3) -0.005(3) 0.003(3) -0.012(3)
C37 0.042(4) 0.051(5) 0.031(4) -0.015(3) 0.002(3) 0.007(3)
C38 0.048(4) 0.045(4) 0.027(4) -0.003(3) 0.001(3) 0.003(3)
C39 0.048(4) 0.036(4) 0.025(3) -0.004(3) 0.007(3) 0.000(3)
C40 0.032(3) 0.047(4) 0.022(3) -0.004(3) 0.008(3) -0.009(3)
C41 0.040(3) 0.046(4) 0.031(3) -0.009(3) 0.008(3) -0.017(3)
C42 0.050(4) 0.047(4) 0.032(3) -0.009(3) 0.000(3) -0.005(3)
C43 0.070(4) 0.061(4) 0.046(4) -0.006(3) -0.005(3) -0.007(4)
C44 0.060(4) 0.066(4) 0.067(4) -0.019(4) -0.005(4) -0.001(4)
C45 0.057(4) 0.092(5) 0.076(4) -0.015(4) -0.003(4) 0.008(4)
C46 0.059(4) 0.106(6) 0.072(4) -0.008(4) 0.006(4) 0.000(4)
C47 0.061(4) 0.110(6) 0.058(4) -0.009(4) 0.005(4) 0.008(4)
C48 0.063(4) 0.112(5) 0.055(4) 0.011(4) 0.002(4) -0.006(4)
C49 0.092(5) 0.106(6) 0.066(5) -0.009(5) 0.021(4) -0.007(5)
C50 0.107(6) 0.117(6) 0.086(6) -0.030(5) 0.036(4) -0.033(5)
C51 0.117(7) 0.113(8) 0.091(7) -0.007(6) 0.006(5) -0.032(6)
C52 0.133(12) 0.149(14) 0.165(15) -0.005(13) 0.027(10) -0.014(10)
C52' 0.037(6) 0.033(6) 0.034(6) -0.001(5) -0.005(5) -0.006(5)
C53 0.024(3) 0.034(4) 0.037(4) -0.003(3) 0.001(3) -0.003(3)
C54 0.044(4) 0.041(4) 0.039(4) -0.006(3) -0.001(3) -0.001(3)
C55 0.054(4) 0.030(4) 0.059(5) 0.002(3) 0.002(4) 0.012(3)
C56 0.053(4) 0.043(5) 0.055(5) 0.010(4) -0.004(4) 0.010(4)
C57 0.048(4) 0.048(5) 0.033(4) 0.001(3) -0.009(3) 0.001(3)
C58 0.038(4) 0.035(4) 0.039(4) -0.005(3) -0.001(3) 0.000(3)
C59 0.039(3) 0.028(4) 0.026(3) -0.001(3) 0.005(3) -0.011(3)
C60 0.040(4) 0.032(4) 0.032(3) -0.009(3) 0.007(3) -0.004(3)
C61 0.040(4) 0.039(4) 0.031(4) -0.008(3) 0.008(3) 0.002(3)
C62 0.035(3) 0.031(4) 0.029(3) 0.001(3) 0.002(3) -0.006(3)
C63 0.036(3) 0.037(4) 0.024(3) 0.000(3) 0.005(3) -0.001(3)
C64 0.030(3) 0.036(4) 0.018(3) 0.004(3) 0.004(3) -0.010(3)
C65 0.033(3) 0.039(4) 0.025(3) -0.001(3) -0.001(3) -0.011(3)
C66 0.042(4) 0.030(4) 0.029(3) 0.008(3) -0.007(3) -0.011(3)
C67 0.041(4) 0.030(4) 0.027(3) 0.007(3) -0.003(3) -0.007(3)
C68 0.031(3) 0.031(4) 0.027(3) 0.000(3) 0.001(3) -0.013(3)
C69 0.030(3) 0.038(4) 0.022(3) 0.006(3) 0.001(3) -0.006(3)
C70 0.042(3) 0.044(4) 0.024(3) -0.004(3) 0.009(3) -0.008(3)
C71 0.061(4) 0.062(4) 0.026(3) 0.004(3) 0.010(3) -0.008(3)
C72 0.069(4) 0.087(5) 0.031(3) -0.009(4) 0.014(3) -0.008(4)
C73 0.076(5) 0.096(5) 0.061(4) -0.018(4) 0.014(4) -0.003(4)
C74 0.086(7) 0.097(7) 0.063(5) -0.017(6) 0.020(5) 0.004(6)
C75 0.108(8) 0.108(8) 0.077(6) -0.020(6) 0.013(6) 0.010(7)
C76 0.127(8) 0.108(8) 0.077(6) -0.012(7) 0.014(6) 0.002(7)
C77 0.139(9) 0.100(8) 0.084(6) -0.008(7) 0.014(6) -0.017(8)
C78 0.154(9) 0.105(8) 0.082(7) -0.007(7) 0.015(6) -0.027(8)
C79 0.150(10) 0.098(9) 0.090(7) -0.006(7) -0.004(8) -0.036(8)
C80 0.152(10) 0.100(9) 0.132(10) 0.012(9) 0.003(8) -0.024(9)
C81 0.182(16) 0.108(11) 0.194(17) 0.015(14) -0.003(15) -0.023(11)
C74' 0.176(17) 0.076(13) 0.082(11) -0.005(11) 0.010(13) -0.002(13)
C75' 0.182(15) 0.078(12) 0.086(10) 0.001(10) 0.005(11) -0.005(12)
C76' 0.181(14) 0.079(11) 0.087(10) 0.000(9) 0.008(10) -0.018(11)
C77' 0.181(14) 0.081(11) 0.092(10) 0.007(9) 0.005(10) -0.029(11)
C78' 0.176(14) 0.083(11) 0.085(10) 0.007(9) -0.001(10) -0.036(11)
C79' 0.168(14) 0.081(11) 0.090(11) 0.006(10) -0.001(10) -0.038(11)
C80' 0.165(15) 0.085(13) 0.096(12) 0.004(12) -0.005(11) -0.047(12)
C81' 0.15(2) 0.098(18) 0.104(13) 0.017(15) 0.007(14) -0.069(16)
C82 0.039(4) 0.035(4) 0.041(4) 0.012(3) -0.013(3) -0.003(3)
C83 0.035(4) 0.034(4) 0.060(5) 0.006(3) -0.006(3) -0.001(3)
C84 0.042(4) 0.026(4) 0.098(7) -0.001(4) -0.012(4) 0.001(3)
C85 0.041(4) 0.031(5) 0.109(7) 0.031(5) -0.010(5) -0.006(3)
C86 0.044(4) 0.056(6) 0.077(6) 0.031(5) -0.008(4) -0.017(4)
C87 0.052(4) 0.050(5) 0.049(5) 0.017(4) -0.005(4) -0.016(4)
C88 0.033(3) 0.033(4) 0.021(3) -0.002(3) 0.005(3) -0.007(3)
C89 0.034(4) 0.054(5) 0.030(4) -0.004(3) 0.009(3) 0.005(3)
C90 0.035(4) 0.055(5) 0.034(4) 0.003(3) 0.006(3) 0.011(3)
C91 0.030(3) 0.038(4) 0.024(3) 0.004(3) 0.001(3) -0.004(3)
C92 0.035(3) 0.028(4) 0.022(3) 0.003(3) 0.002(3) 0.003(3)
C93 0.036(3) 0.031(4) 0.020(3) 0.004(3) -0.006(3) -0.007(3)
C94 0.034(3) 0.034(4) 0.021(3) 0.001(3) -0.005(3) -0.005(3)
C95 0.041(4) 0.037(4) 0.021(3) 0.007(3) -0.004(3) -0.014(3)
C96 0.060(4) 0.027(4) 0.023(3) 0.007(3) -0.010(3) -0.010(3)
C97 0.044(4) 0.032(4) 0.025(3) -0.004(3) -0.004(3) 0.001(3)
C98 0.038(4) 0.028(4) 0.031(3) 0.005(3) -0.003(3) -0.005(3)
C99 0.042(4) 0.031(4) 0.029(3) -0.006(3) -0.007(3) 0.001(3)
C100 0.100(6) 0.028(4) 0.030(4) 0.002(3) -0.006(4) 0.003(4)
C101 0.124(7) 0.024(4) 0.042(5) -0.004(3) -0.017(5) 0.009(4)
C102 0.083(5) 0.032(4) 0.032(4) -0.013(3) -0.011(4) 0.008(4)
C103 0.064(5) 0.037(4) 0.023(3) -0.001(3) -0.002(3) 0.005(3)
C104 0.056(4) 0.027(4) 0.022(3) 0.001(3) -0.004(3) 0.000(3)
C105 0.039(3) 0.037(4) 0.026(3) 0.003(3) 0.004(3) -0.002(3)
C106 0.037(3) 0.042(4) 0.029(3) 0.003(3) -0.004(3) 0.003(3)
C107 0.045(3) 0.051(4) 0.032(3) 0.001(3) -0.001(3) 0.007(3)
C108 0.060(4) 0.068(5) 0.044(4) -0.010(3) -0.005(3) 0.007(4)
C109 0.054(4) 0.077(5) 0.047(4) -0.010(3) -0.008(3) -0.002(4)
C110 0.066(4) 0.089(5) 0.062(4) 0.003(4) -0.026(3) -0.004(4)
C111 0.062(4) 0.086(5) 0.065(4) -0.015(4) -0.013(3) 0.007(4)
C112 0.051(4) 0.076(5) 0.074(4) -0.020(4) -0.022(3) 0.022(4)
C113 0.060(5) 0.074(5) 0.078(5) 0.004(4) -0.014(4) 0.000(4)
C114 0.074(8) 0.073(8) 0.082(7) -0.011(6) -0.006(6) -0.015(7)
C115 0.088(9) 0.074(10) 0.083(9) -0.008(8) 0.005(7) -0.016(8)
C116 0.095(12) 0.064(11) 0.062(9) 0.006(8) 0.003(8) -0.007(9)
C4A' 0.109(13) 0.103(14) 0.104(12) 0.044(12) -0.018(11) -0.015(11)
C5A' 0.104(11) 0.101(13) 0.103(12) 0.045(12) -0.021(11) -0.017(11)
C6A' 0.113(13) 0.095(15) 0.114(14) 0.037(12) -0.021(12) -0.006(12)
N1 0.031(3) 0.028(3) 0.023(3) 0.006(2) 0.001(2) 0.000(2)
N2 0.025(3) 0.033(3) 0.026(3) 0.005(2) 0.002(2) 0.000(2)
N3 0.032(3) 0.033(3) 0.026(3) -0.007(2) 0.008(2) -0.007(2)
N4 0.040(3) 0.026(3) 0.022(3) -0.003(2) 0.007(2) -0.012(2)
O1 0.051(3) 0.024(2) 0.025(2) 0.0006(18) -0.0026(19) 0.003(2)
O2 0.052(3) 0.033(3) 0.039(3) -0.013(2) -0.010(2) 0.007(2)
O3 0.068(3) 0.026(3) 0.039(3) 0.005(2) 0.014(2) 0.006(2)
O4 0.034(2) 0.037(3) 0.046(3) 0.004(2) -0.003(2) 0.000(2)
O5 0.051(3) 0.038(3) 0.032(2) 0.006(2) -0.005(2) -0.019(2)
O6 0.034(2) 0.032(3) 0.036(2) -0.0016(19) -0.0004(19) -0.0052(19)
O7 0.040(2) 0.031(3) 0.027(2) -0.0047(18) 0.0000(19) -0.0004(19)
O8 0.059(3) 0.033(3) 0.033(2) 0.005(2) -0.019(2) -0.007(2)
O9 0.079(4) 0.038(3) 0.034(3) -0.001(2) 0.019(2) 0.009(3)
O10 0.031(2) 0.034(3) 0.069(3) 0.001(2) 0.001(2) 0.000(2)
O11 0.036(3) 0.078(4) 0.035(3) -0.010(2) 0.007(2) 0.008(2)
O12 0.035(2) 0.025(2) 0.038(2) 0.0023(19) 0.0014(19) 0.0042(18)
P1 0.0483(10) 0.0251(9) 0.0232(8) -0.0015(7) -0.0016(7) 0.0018(7)
P2 0.0379(9) 0.0331(10) 0.0281(9) 0.0066(7) -0.0064(7) -0.0104(8)
P3 0.0382(9) 0.0322(10) 0.0268(9) -0.0025(7) -0.0015(7) -0.0010(7)
P4 0.0312(9) 0.0373(11) 0.0331(9) -0.0038(8) 0.0037(7) 0.0026(7)
N1S 0.037(4) 0.032(4) 0.025(3) 0.001(5) 0.003(3) -0.005(4)
N1S' 0.040(6) 0.033(5) 0.027(6) 0.002(6) 0.003(6) 0.000(6)
N1T 0.069(5) 0.041(4) 0.087(4) -0.014(3) 0.001(4) -0.017(3)
N1T' 0.069(5) 0.041(4) 0.087(4) -0.014(3) 0.001(4) -0.017(3)
C1S 0.047(5) 0.036(3) 0.030(4) 0.003(3) 0.003(3) 0.003(3)
C2S 0.068(5) 0.037(3) 0.047(4) 0.001(3) 0.003(4) 0.010(3)
C1S' 0.049(5) 0.036(4) 0.032(5) 0.003(4) 0.003(4) 0.004(4)
C2S' 0.068(5) 0.037(3) 0.047(4) 0.001(3) 0.003(4) 0.010(3)
C1T 0.070(4) 0.042(3) 0.089(4) -0.018(3) -0.005(3) -0.013(3)
C2T 0.072(5) 0.044(4) 0.091(5) -0.014(3) -0.009(4) -0.008(4)
C1T' 0.070(4) 0.042(3) 0.089(4) -0.018(3) -0.005(3) -0.013(3)
C2T' 0.072(5) 0.044(4) 0.091(5) -0.014(3) -0.009(4) -0.008(4)

loop_
_atom_type_symbol
_atom_type_description
_atom_type_scat_dispersion_real
_atom_type_scat_dispersion_imag
_atom_type_scat_source
C C 0.0033 0.0016 'International Tables Vol C Tables 4.2.6.8 and 6.1.1.4'
H H 0.0000 0.0000 'International Tables Vol C Tables 4.2.6.8 and 6.1.1.4'
N N 0.0061 0.0033 'International Tables Vol C Tables 4.2.6.8 and 6.1.1.4'
O O 0.0106 0.0060 'International Tables Vol C Tables 4.2.6.8 and 6.1.1.4'
P P 0.1023 0.0942 'International Tables Vol C Tables 4.2.6.8 and 6.1.1.4'

loop_
_geom_angle_atom_site_label_1
_geom_angle_atom_site_label_2
_geom_angle_atom_site_label_3
_geom_angle
N1 C1 C2 106.1(5)
N1 C1 C92 122.2(5)
C2 C1 C92 131.7(6)
C1 C2 C3 107.8(5)
C4 C3 C2 109.0(5)
C3 C4 N1 105.9(5)
C3 C4 C5 132.8(5)
N1 C4 C5 121.4(5)
C4 C5 C6 110.2(5)
C4 C5 C30 108.2(5)
C6 C5 C30 111.9(5)
C4 C5 C12 110.0(5)
C6 C5 C12 108.6(5)
C30 C5 C12 108.0(5)
C11 C6 C7 118.5(6)
C11 C6 C5 122.3(5)
C7 C6 C5 119.2(5)
C8 C7 C6 118.7(6)
C9 C8 C7 123.2(6)
C9 C8 O2 115.1(5)
C7 C8 O2 121.7(5)
C8 C9 C10 117.0(6)
C11 C10 C9 122.1(6)
C11 C10 O12 121.7(5)
C9 C10 O12 116.2(5)
C10 C11 C6 120.4(6)
C13 C12 C5 115.7(5)
C14 C13 C12 114.8(6)
C14 C13 C14' 45.4(9)
C12 C13 C14' 103.5(13)
C13 C14 C15 112.2(7)
C14 C15 C16 106.9(7)
C17 C16 C15 116.3(8)
C16 C17 C18 113.9(8)
C17 C18 C19 113.5(8)
C20 C19 C18 117.2(9)
C21 C20 C19 110.7(9)
C20 C21 C22 111.6(9)
C23 C22 C21 111.0(9)
C15' C14' C13 111.5(11)
C14' C15' C16' 111.0(11)
C17' C16' C15' 100.3(10)
C18' C17' C16' 109.7(12)
C17' C18' C19' 106.0(12)
C18' C19' C20' 106.3(11)
C21' C20' C19' 108.1(12)
C20' C21' C22' 108.6(12)
C21' C22' C23' 109.2(12)
C29 C24 C25 118.8(6)
C29 C24 P4 124.6(5)
C25 C24 P4 116.1(5)
C26 C25 C24 120.5(8)
C27 C26 C25 120.9(9)
C28 C27 C26 119.8(8)
C27 C28 C29 121.7(7)
C24 C29 C28 118.2(7)
C31 C30 N4 106.9(5)
C31 C30 C5 130.8(5)
N4 C30 C5 122.3(5)
C30 C31 C32 108.0(6)
C33 C32 C31 107.7(6)
C32 C33 N4 107.0(5)
C32 C33 C34 131.7(6)
N4 C33 C34 121.2(5)
C59 C34 C33 108.6(5)
C59 C34 C35 111.5(5)
C33 C34 C35 110.0(5)
C59 C34 C41 110.6(5)
C33 C34 C41 107.6(5)
C35 C34 C41 108.4(5)
C40 C35 C36 118.3(6)
C40 C35 C34 121.1(5)
C36 C35 C34 120.6(6)
C37 C36 C35 119.6(6)
C36 C37 C38 122.3(6)
C36 C37 O11 121.5(6)
C38 C37 O11 116.2(6)
C39 C38 C37 117.3(7)
C38 C39 C40 122.7(6)
C38 C39 O9 115.0(6)
C40 C39 O9 122.2(6)
C39 C40 C35 119.7(6)
C42 C41 C34 116.8(5)
C43 C42 C41 113.0(5)
C44 C43 C42 114.7(6)
C43 C44 C45 115.8(7)
C46 C45 C44 113.5(7)
C45 C46 C47 112.8(7)
C48 C47 C46 118.4(7)
C47 C48 C49 111.3(7)
C50 C49 C48 112.2(7)
C49 C50 C51 114.8(8)
C52 C51 C50 126.4(10)
C52 C51 C52' 120.3(13)
C50 C51 C52' 108.5(9)
C58 C53 C54 119.7(6)
C58 C53 P3 118.2(5)
C54 C53 P3 122.1(5)
C55 C54 C53 119.2(6)
C54 C55 C56 120.5(7)
C57 C56 C55 120.1(7)
C56 C57 C58 120.3(7)
C57 C58 C53 120.1(6)
N3 C59 C60 106.3(5)
N3 C59 C34 121.4(5)
C60 C59 C34 132.3(5)
C59 C60 C61 107.7(6)
C62 C61 C60 109.0(6)
C61 C62 N3 106.0(5)
C61 C62 C63 132.8(6)
N3 C62 C63 121.1(5)
C62 C63 C88 108.5(5)
C62 C63 C70 110.4(5)
C88 C63 C70 106.7(5)
C62 C63 C64 110.3(5)
C88 C63 C64 111.8(5)
C70 C63 C64 109.1(5)
C65 C64 C69 118.9(6)
C65 C64 C63 120.3(5)
C69 C64 C63 120.6(5)
C66 C65 C64 119.6(6)
C65 C66 C67 122.2(6)
C65 C66 O8 122.7(5)
C67 C66 O8 115.1(6)
C66 C67 C68 117.2(6)
C69 C68 C67 122.2(6)
C69 C68 O6 122.7(5)
C67 C68 O6 115.0(5)
C68 C69 C64 119.8(6)
C71 C70 C63 117.6(5)
C70 C71 C72 112.6(6)
C73 C72 C71 113.9(6)
C72 C73 C74 114.8(8)
C72 C73 C74' 96.7(14)
C74 C73 C74' 81.9(13)
C73 C74 C75 112.5(9)
C76 C75 C74 112.1(9)
C75 C76 C77 112.5(10)
C78 C77 C76 107.3(9)
C79 C78 C77 114.4(11)
C78 C79 C80 108.7(11)
C81 C80 C79 111.4(12)
C75' C74' C73 121.6(17)
C76' C75' C74' 108.1(12)
C77' C76' C75' 110.5(13)
C78' C77' C76' 111.7(14)
C79' C78' C77' 112.6(13)
C78' C79' C80' 112.9(14)
C79' C80' C81' 113.8(15)
C83 C82 C87 119.8(7)
C83 C82 P2 122.6(5)
C87 C82 P2 117.6(6)
C82 C83 C84 120.0(7)
C85 C84 C83 119.8(8)
C86 C85 C84 120.8(7)
C85 C86 C87 119.5(8)
C86 C87 C82 120.1(8)
C89 C88 N2 106.7(5)
C89 C88 C63 130.9(5)
N2 C88 C63 122.4(5)
C88 C89 C90 108.9(6)
C91 C90 C89 107.6(6)
C90 C91 N2 107.2(5)
C90 C91 C92 131.3(6)
N2 C91 C92 121.5(5)
C1 C92 C91 109.7(5)
C1 C92 C93 110.6(5)
C91 C92 C93 109.9(5)
C1 C92 C105 110.0(5)
C91 C92 C105 108.3(5)
C93 C92 C105 108.2(5)
C98 C93 C94 119.3(6)
C98 C93 C92 121.2(5)
C94 C93 C92 119.4(5)
C95 C94 C93 118.7(6)
C94 C95 C96 122.6(6)
C94 C95 O5 122.2(6)
C96 C95 O5 115.1(6)
C95 C96 C97 117.3(6)
C98 C97 C96 121.7(6)
C98 C97 O3 123.4(6)
C96 C97 O3 114.9(6)
C97 C98 C93 120.4(6)
C104 C99 C100 120.2(6)
C104 C99 P1 117.1(5)
C100 C99 P1 122.7(5)
C101 C100 C99 119.0(6)
C100 C101 C102 120.8(7)
C103 C102 C101 119.6(6)
C104 C103 C102 120.8(6)
C103 C104 C99 119.5(6)
C106 C105 C92 116.2(5)
C107 C106 C105 111.7(5)
C108 C107 C106 112.4(5)
C107 C108 C109 113.7(6)
C110 C109 C108 113.1(6)
C109 C110 C111 108.2(6)
C112 C111 C110 113.8(6)
C111 C112 C113 114.0(6)
C114 C113 C4A' 10.1(17)
C114 C113 C112 111.8(8)
C4A' C113 C112 111.2(9)
C113 C114 C115 110.3(12)
C114 C115 C116 111.7(13)
C113 C4A' C5A' 107.8(11)
C4A' C5A' C6A' 104.4(12)
C1 N1 C4 111.3(5)
C91 N2 C88 109.6(5)
C59 N3 C62 110.9(5)
C30 N4 C33 110.3(5)
C8 O2 P1 126.5(4)
C97 O3 P1 129.0(4)
C95 O5 P2 125.7(4)
C68 O6 P2 126.2(4)
C66 O8 P3 125.6(4)
C39 O9 P3 127.6(4)
C37 O11 P4 123.8(4)
C10 O12 P4 124.8(4)
O1 P1 O3 115.6(3)
O1 P1 O2 115.8(3)
O3 P1 O2 102.3(3)
O1 P1 C99 115.6(3)
O3 P1 C99 104.6(3)
O2 P1 C99 101.0(3)
O4 P2 O5 117.2(3)
O4 P2 O6 114.2(2)
O5 P2 O6 101.5(2)
O4 P2 C82 116.4(3)
O5 P2 C82 101.1(3)
O6 P2 C82 104.3(3)
O7 P3 O8 115.8(3)
O7 P3 O9 115.8(3)
O8 P3 O9 101.0(3)
O7 P3 C53 115.9(3)
O8 P3 C53 101.6(3)
O9 P3 C53 104.8(3)
O10 P4 O12 115.3(3)
O10 P4 O11 116.0(3)
O12 P4 O11 101.8(2)
O10 P4 C24 114.6(3)
O12 P4 C24 105.1(3)
O11 P4 C24 102.3(3)
N1S C1S C2S 171.4(16)
N1S' C1S' C2S' 147(5)
N1T C1T C2T 163.2(14)
N1T' C1T' C2T' 143(4)

loop_
_geom_bond_atom_site_label_1
_geom_bond_atom_site_label_2
_geom_bond_distance
C1 N1 1.371(8)
C1 C2 1.378(8)
C1 C92 1.519(8)
C2 C3 1.407(9)
C3 C4 1.363(8)
C4 N1 1.379(7)
C4 C5 1.507(8)
C5 C6 1.532(9)
C5 C30 1.540(8)
C5 C12 1.547(6)
C6 C11 1.394(8)
C6 C7 1.405(8)
C7 C8 1.383(9)
C8 C9 1.376(9)
C8 O2 1.405(7)
C9 C10 1.380(8)
C10 C11 1.372(8)
C10 O12 1.430(7)
C12 C13 1.535(7)
C13 C14 1.518(7)
C13 C14' 1.543(5)
C14 C15 1.517(8)
C15 C16 1.551(9)
C16 C17 1.482(9)
C17 C18 1.513(9)
C18 C19 1.529(9)
C19 C20 1.520(9)
C20 C21 1.504(9)
C21 C22 1.541(9)
C22 C23 1.521(9)
C14' C15' 1.537(5)
C15' C16' 1.545(5)
C16' C17' 1.545(5)
C17' C18' 1.537(5)
C18' C19' 1.539(5)
C19' C20' 1.544(5)
C20' C21' 1.538(5)
C21' C22' 1.539(5)
C22' C23' 1.541(5)
C24 C29 1.373(9)
C24 C25 1.381(10)
C24 P4 1.777(6)
C25 C26 1.358(11)
C26 C27 1.340(13)
C27 C28 1.331(12)
C28 C29 1.400(10)
C30 C31 1.356(9)
C30 N4 1.367(7)
C31 C32 1.425(9)
C32 C33 1.349(9)
C33 N4 1.379(8)
C33 C34 1.527(9)
C34 C59 1.526(8)
C34 C35 1.536(9)
C34 C41 1.549(7)
C35 C40 1.400(9)
C35 C36 1.401(9)
C36 C37 1.379(10)
C37 C38 1.380(10)
C37 O11 1.400(8)
C38 C39 1.368(9)
C39 C40 1.377(9)
C39 O9 1.406(8)
C41 C42 1.533(7)
C42 C43 1.521(7)
C43 C44 1.512(8)
C44 C45 1.520(7)
C45 C46 1.485(8)
C46 C47 1.531(8)
C47 C48 1.507(8)
C48 C49 1.549(8)
C49 C50 1.491(8)
C50 C51 1.512(8)
C51 C52 1.512(9)
C51 C52' 1.546(5)
C53 C58 1.379(9)
C53 C54 1.409(9)
C53 P3 1.770(6)
C54 C55 1.374(10)
C55 C56 1.385(10)
C56 C57 1.373(10)
C57 C58 1.380(9)
C59 N3 1.372(8)
C59 C60 1.375(9)
C60 C61 1.410(9)
C61 C62 1.357(9)
C62 N3 1.383(8)
C62 C63 1.519(9)
C63 C88 1.525(8)
C63 C70 1.546(6)
C63 C64 1.550(9)
C64 C65 1.390(9)
C64 C69 1.395(8)
C65 C66 1.381(9)
C66 C67 1.383(9)
C66 O8 1.400(7)
C67 C68 1.385(8)
C68 C69 1.372(9)
C68 O6 1.421(7)
C70 C71 1.520(9)
C71 C72 1.535(7)
C72 C73 1.504(8)
C73 C74 1.531(8)
C73 C74' 1.546(10)
C74 C75 1.533(9)
C75 C76 1.527(9)
C76 C77 1.557(9)
C77 C78 1.534(9)
C78 C79 1.520(9)
C79 C80 1.539(10)
C80 C81 1.531(10)
C74' C75' 1.541(10)
C75' C76' 1.529(10)
C76' C77' 1.525(10)
C77' C78' 1.522(10)
C78' C79' 1.521(10)
C79' C80' 1.526(10)
C80' C81' 1.530(10)
C82 C83 1.386(10)
C82 C87 1.392(10)
C82 P2 1.767(7)
C83 C84 1.388(10)
C84 C85 1.382(12)
C85 C86 1.377(12)
C86 C87 1.391(10)
C88 C89 1.340(9)
C88 N2 1.395(7)
C89 C90 1.421(9)
C90 C91 1.355(9)
C91 N2 1.379(7)
C91 C92 1.520(8)
C92 C93 1.540(9)
C92 C105 1.546(6)
C93 C98 1.382(9)
C93 C94 1.407(8)
C94 C95 1.365(9)
C95 C96 1.386(9)
C95 O5 1.399(7)
C96 C97 1.388(9)
C97 C98 1.359(9)
C97 O3 1.413(8)
C99 C104 1.380(9)
C99 C100 1.394(9)
C99 P1 1.778(6)
C100 C101 1.368(10)
C101 C102 1.378(10)
C102 C103 1.372(10)
C103 C104 1.371(9)
C105 C106 1.528(7)
C106 C107 1.523(7)
C107 C108 1.516(7)
C108 C109 1.525(7)
C109 C110 1.517(8)
C110 C111 1.555(8)
C111 C112 1.510(8)
C112 C113 1.538(8)
C113 C114 1.522(9)
C113 C4A' 1.537(5)
C114 C115 1.528(10)
C115 C116 1.538(10)
C4A' C5A' 1.542(5)
C5A' C6A' 1.543(5)
O1 P1 1.454(4)
O2 P1 1.591(5)
O3 P1 1.589(5)
O4 P2 1.458(5)
O5 P2 1.575(5)
O6 P2 1.593(4)
O7 P3 1.462(4)
O8 P3 1.586(5)
O9 P3 1.589(5)
O10 P4 1.447(5)
O11 P4 1.582(5)
O12 P4 1.575(4)
N1S C1S 1.147(5)
N1S' C1S' 1.149(5)
N1T C1T 1.167(5)
N1T' C1T' 1.146(5)
C1S C2S 1.532(5)
C1S' C2S' 1.538(5)
C1T C2T 1.522(5)
C1T' C2T' 1.544(5)

loop_
_geom_torsion_atom_site_label_1
_geom_torsion_atom_site_label_2
_geom_torsion_atom_site_label_3
_geom_torsion_atom_site_label_4
_geom_torsion
N1 C1 C2 C3 0.2(7)
C92 C1 C2 C3 -179.8(6)
C1 C2 C3 C4 0.8(7)
C2 C3 C4 N1 -1.5(7)
C2 C3 C4 C5 178.4(6)
C3 C4 C5 C6 -131.5(7)
N1 C4 C5 C6 48.4(7)
C3 C4 C5 C30 105.9(7)
N1 C4 C5 C30 -74.2(7)
C3 C4 C5 C12 -11.8(9)
N1 C4 C5 C12 168.0(5)
C4 C5 C6 C11 -145.6(5)
C30 C5 C6 C11 -25.1(7)
C12 C5 C6 C11 93.9(6)
C4 C5 C6 C7 37.5(7)
C30 C5 C6 C7 157.9(5)
C12 C5 C6 C7 -83.0(6)
C11 C6 C7 C8 2.6(8)
C5 C6 C7 C8 179.6(5)
C6 C7 C8 C9 0.0(9)
C6 C7 C8 O2 -177.3(5)
C7 C8 C9 C10 -2.6(9)
O2 C8 C9 C10 174.9(5)
C8 C9 C10 C11 2.6(9)
C8 C9 C10 O12 179.9(5)
C9 C10 C11 C6 0.0(9)
O12 C10 C11 C6 -177.2(5)
C7 C6 C11 C10 -2.6(8)
C5 C6 C11 C10 -179.6(5)
C4 C5 C12 C13 -177.0(5)
C6 C5 C12 C13 -56.4(7)
C30 C5 C12 C13 65.1(7)
C5 C12 C13 C14 -143.7(6)
C5 C12 C13 C14' 169.5(9)
C12 C13 C14 C15 -63.0(10)
C14' C13 C14 C15 21.6(17)
C13 C14 C15 C16 163.5(9)
C14 C15 C16 C17 -172.3(11)
C15 C16 C17 C18 167.6(11)
C16 C17 C18 C19 171.5(10)
C17 C18 C19 C20 -76.4(14)
C18 C19 C20 C21 -173.3(11)
C19 C20 C21 C22 176.2(10)
C20 C21 C22 C23 75.0(14)
C14 C13 C14' C15' -34.3(18)
C12 C13 C14' C15' 77(2)
C13 C14' C15' C16' 175(3)
C14' C15' C16' C17' 169(3)
C15' C16' C17' C18' 156(2)
C16' C17' C18' C19' 79(3)
C17' C18' C19' C20' 145.8(19)
C18' C19' C20' C21' 150.4(19)
C19' C20' C21' C22' -79(3)
C20' C21' C22' C23' -165(3)
C29 C24 C25 C26 1.4(15)
P4 C24 C25 C26 174.3(10)
C24 C25 C26 C27 -3.1(19)
C25 C26 C27 C28 3.2(19)
C26 C27 C28 C29 -1.8(15)
C25 C24 C29 C28 -0.1(11)
P4 C24 C29 C28 -172.2(6)
C27 C28 C29 C24 0.3(12)
C4 C5 C30 C31 -96.9(7)
C6 C5 C30 C31 141.5(7)
C12 C5 C30 C31 22.1(9)
C4 C5 C30 N4 83.0(7)
C6 C5 C30 N4 -38.5(7)
C12 C5 C30 N4 -158.0(5)
N4 C30 C31 C32 1.8(7)
C5 C30 C31 C32 -178.3(6)
C30 C31 C32 C33 0.0(8)
C31 C32 C33 N4 -1.8(7)
C31 C32 C33 C34 176.3(6)
C32 C33 C34 C59 100.9(8)
N4 C33 C34 C59 -81.3(7)
C32 C33 C34 C35 -136.8(7)
N4 C33 C34 C35 41.0(7)
C32 C33 C34 C41 -18.9(10)
N4 C33 C34 C41 159.0(6)
C59 C34 C35 C40 -17.7(8)
C33 C34 C35 C40 -138.4(6)
C41 C34 C35 C40 104.3(6)
C59 C34 C35 C36 164.8(5)
C33 C34 C35 C36 44.2(7)
C41 C34 C35 C36 -73.2(7)
C40 C35 C36 C37 0.5(9)
C34 C35 C36 C37 178.0(6)
C35 C36 C37 C38 1.8(10)
C35 C36 C37 O11 -176.4(5)
C36 C37 C38 C39 -3.0(10)
O11 C37 C38 C39 175.3(6)
C37 C38 C39 C40 2.0(10)
C37 C38 C39 O9 178.5(6)
C38 C39 C40 C35 0.2(10)
O9 C39 C40 C35 -176.0(6)
C36 C35 C40 C39 -1.5(9)
C34 C35 C40 C39 -179.0(5)
C59 C34 C41 C42 68.0(7)
C33 C34 C41 C42 -173.5(6)
C35 C34 C41 C42 -54.6(7)
C34 C41 C42 C43 161.5(6)
C41 C42 C43 C44 54.1(9)
C42 C43 C44 C45 59.2(9)
C43 C44 C45 C46 67.8(10)
C44 C45 C46 C47 167.3(7)
C45 C46 C47 C48 -83.7(10)
C46 C47 C48 C49 -64.8(10)
C47 C48 C49 C50 175.1(8)
C48 C49 C50 C51 177.7(8)
C49 C50 C51 C52 27.0(18)
C49 C50 C51 C52' -177.8(12)
C58 C53 C54 C55 -0.2(9)
P3 C53 C54 C55 -179.3(5)
C53 C54 C55 C56 0.5(11)
C54 C55 C56 C57 -0.3(11)
C55 C56 C57 C58 -0.4(11)
C56 C57 C58 C53 0.7(10)
C54 C53 C58 C57 -0.4(9)
P3 C53 C58 C57 178.8(5)
C33 C34 C59 N3 70.4(7)
C35 C34 C59 N3 -51.0(7)
C41 C34 C59 N3 -171.8(6)
C33 C34 C59 C60 -109.2(8)
C35 C34 C59 C60 129.4(7)
C41 C34 C59 C60 8.6(10)
N3 C59 C60 C61 1.6(7)
C34 C59 C60 C61 -178.8(6)
C59 C60 C61 C62 0.1(8)
C60 C61 C62 N3 -1.8(7)
C60 C61 C62 C63 178.7(6)
C61 C62 C63 C88 107.2(8)
N3 C62 C63 C88 -72.3(7)
C61 C62 C63 C70 -9.4(10)
N3 C62 C63 C70 171.2(5)
C61 C62 C63 C64 -130.1(7)
N3 C62 C63 C64 50.4(7)
C62 C63 C64 C65 35.6(7)
C88 C63 C64 C65 156.4(5)
C70 C63 C64 C65 -85.9(6)
C62 C63 C64 C69 -148.1(5)
C88 C63 C64 C69 -27.3(7)
C70 C63 C64 C69 90.4(6)
C69 C64 C65 C66 2.2(8)
C63 C64 C65 C66 178.5(5)
C64 C65 C66 C67 0.5(9)
C64 C65 C66 O8 -176.9(5)
C65 C66 C67 C68 -1.7(9)
O8 C66 C67 C68 175.9(5)
C66 C67 C68 C69 0.2(9)
C66 C67 C68 O6 176.9(5)
C67 C68 C69 C64 2.5(9)
O6 C68 C69 C64 -174.0(5)
C65 C64 C69 C68 -3.6(8)
C63 C64 C69 C68 -179.9(5)
C62 C63 C70 C71 -68.2(8)
C88 C63 C70 C71 174.1(6)
C64 C63 C70 C71 53.3(7)
C63 C70 C71 C72 176.7(6)
C70 C71 C72 C73 -64.5(9)
C71 C72 C73 C74 -171.9(8)
C71 C72 C73 C74' -87.7(12)
C72 C73 C74 C75 95.3(14)
C74' C73 C74 C75 1.6(17)
C73 C74 C75 C76 -167.1(14)
C74 C75 C76 C77 179.9(15)
C75 C76 C77 C78 -173.4(16)
C76 C77 C78 C79 -166.8(16)
C77 C78 C79 C80 -47(2)
C78 C79 C80 C81 -68(2)
C72 C73 C74' C75' -72(3)
C74 C73 C74' C75' 42(3)
C73 C74' C75' C76' -156(3)
C74' C75' C76' C77' -161(3)
C75' C76' C77' C78' -73(3)
C76' C77' C78' C79' -68(3)
C77' C78' C79' C80' 180(2)
C78' C79' C80' C81' 87(3)
C87 C82 C83 C84 0.6(10)
P2 C82 C83 C84 -177.6(5)
C82 C83 C84 C85 -1.0(10)
C83 C84 C85 C86 0.6(11)
C84 C85 C86 C87 0.2(11)
C85 C86 C87 C82 -0.6(11)
C83 C82 C87 C86 0.2(10)
P2 C82 C87 C86 178.5(5)
C62 C63 C88 C89 -100.4(8)
C70 C63 C88 C89 18.6(9)
C64 C63 C88 C89 137.8(7)
C62 C63 C88 N2 82.2(7)
C70 C63 C88 N2 -158.8(5)
C64 C63 C88 N2 -39.6(7)
N2 C88 C89 C90 1.1(7)
C63 C88 C89 C90 -176.6(6)
C88 C89 C90 C91 0.6(8)
C89 C90 C91 N2 -2.2(8)
C89 C90 C91 C92 177.3(6)
N1 C1 C92 C91 70.6(7)
C2 C1 C92 C91 -109.4(7)
N1 C1 C92 C93 -50.9(7)
C2 C1 C92 C93 129.1(7)
N1 C1 C92 C105 -170.3(5)
C2 C1 C92 C105 9.7(9)
C90 C91 C92 C1 103.2(8)
N2 C91 C92 C1 -77.4(7)
C90 C91 C92 C93 -135.0(7)
N2 C91 C92 C93 44.5(7)
C90 C91 C92 C105 -16.9(9)
N2 C91 C92 C105 162.5(5)
C1 C92 C93 C98 -21.2(7)
C91 C92 C93 C98 -142.5(5)
C105 C92 C93 C98 99.4(6)
C1 C92 C93 C94 163.4(5)
C91 C92 C93 C94 42.0(7)
C105 C92 C93 C94 -76.1(6)
C98 C93 C94 C95 1.2(8)
C92 C93 C94 C95 176.7(5)
C93 C94 C95 C96 0.9(9)
C93 C94 C95 O5 -176.9(5)
C94 C95 C96 C97 -2.3(9)
O5 C95 C96 C97 175.7(5)
C95 C96 C97 C98 1.7(9)
C95 C96 C97 O3 179.2(5)
C96 C97 C98 C93 0.4(9)
O3 C97 C98 C93 -176.9(5)
C94 C93 C98 C97 -1.8(9)
C92 C93 C98 C97 -177.3(5)
C104 C99 C100 C101 0.4(12)
P1 C99 C100 C101 178.7(7)
C99 C100 C101 C102 -0.2(14)
C100 C101 C102 C103 0.1(14)
C101 C102 C103 C104 -0.3(12)
C102 C103 C104 C99 0.5(11)
C100 C99 C104 C103 -0.6(10)
P1 C99 C104 C103 -179.0(5)
C1 C92 C105 C106 71.0(7)
C91 C92 C105 C106 -169.1(5)
C93 C92 C105 C106 -49.9(7)
C92 C105 C106 C107 -172.4(6)
C105 C106 C107 C108 -171.3(6)
C106 C107 C108 C109 179.8(6)
C107 C108 C109 C110 82.0(8)
C108 C109 C110 C111 78.0(8)
C109 C110 C111 C112 -176.0(6)
C110 C111 C112 C113 -173.4(7)
C111 C112 C113 C114 179.8(12)
C111 C112 C113 C4A' -169.3(13)
C4A' C113 C114 C115 81(6)
C112 C113 C114 C115 169.8(13)
C113 C114 C115 C116 77(2)
C114 C113 C4A' C5A' -65(5)
C112 C113 C4A' C5A' -159.9(12)
C113 C4A' C5A' C6A' -93(2)
C2 C1 N1 C4 -1.2(6)
C92 C1 N1 C4 178.8(5)
C3 C4 N1 C1 1.7(7)
C5 C4 N1 C1 -178.3(5)
C90 C91 N2 C88 2.9(7)
C92 C91 N2 C88 -176.6(5)
C89 C88 N2 C91 -2.5(7)
C63 C88 N2 C91 175.4(5)
C60 C59 N3 C62 -2.8(7)
C34 C59 N3 C62 177.5(5)
C61 C62 N3 C59 2.8(7)
C63 C62 N3 C59 -177.6(5)
C31 C30 N4 C33 -2.9(7)
C5 C30 N4 C33 177.1(5)
C32 C33 N4 C30 3.0(7)
C34 C33 N4 C30 -175.3(5)
C9 C8 O2 P1 145.6(5)
C7 C8 O2 P1 -36.8(8)
C98 C97 O3 P1 -18.2(9)
C96 C97 O3 P1 164.4(5)
C94 C95 O5 P2 -53.9(8)
C96 C95 O5 P2 128.2(5)
C69 C68 O6 P2 -34.6(8)
C67 C68 O6 P2 148.7(4)
C65 C66 O8 P3 -39.1(8)
C67 C66 O8 P3 143.3(5)
C38 C39 O9 P3 154.2(5)
C40 C39 O9 P3 -29.3(9)
C36 C37 O11 P4 -60.6(8)
C38 C37 O11 P4 121.0(6)
C11 C10 O12 P4 -35.8(7)
C9 C10 O12 P4 146.9(4)
C97 O3 P1 O1 -13.9(6)
C97 O3 P1 O2 112.9(5)
C97 O3 P1 C99 -142.1(5)
C8 O2 P1 O1 53.0(6)
C8 O2 P1 O3 -73.6(5)
C8 O2 P1 C99 178.7(5)
C104 C99 P1 O1 18.4(6)
C100 C99 P1 O1 -160.0(6)
C104 C99 P1 O3 146.6(5)
C100 C99 P1 O3 -31.8(7)
C104 C99 P1 O2 -107.4(5)
C100 C99 P1 O2 74.2(6)
C95 O5 P2 O4 71.5(6)
C95 O5 P2 O6 -53.6(5)
C95 O5 P2 C82 -160.9(5)
C68 O6 P2 O4 -4.8(5)
C68 O6 P2 O5 122.4(4)
C68 O6 P2 C82 -132.9(5)
C83 C82 P2 O4 141.5(5)
C87 C82 P2 O4 -36.8(6)
C83 C82 P2 O5 13.3(6)
C87 C82 P2 O5 -164.9(5)
C83 C82 P2 O6 -91.7(6)
C87 C82 P2 O6 90.0(5)
C66 O8 P3 O7 57.2(6)
C66 O8 P3 O9 -68.6(5)
C66 O8 P3 C53 -176.3(5)
C39 O9 P3 O7 -4.5(7)
C39 O9 P3 O8 121.3(6)
C39 O9 P3 C53 -133.4(6)
C58 C53 P3 O7 8.2(6)
C54 C53 P3 O7 -172.6(5)
C58 C53 P3 O8 -118.1(5)
C54 C53 P3 O8 61.0(6)
C58 C53 P3 O9 137.1(5)
C54 C53 P3 O9 -43.7(6)
C10 O12 P4 O10 -3.4(5)
C10 O12 P4 O11 123.0(4)
C10 O12 P4 C24 -130.7(5)
C37 O11 P4 O10 75.0(6)
C37 O11 P4 O12 -51.0(6)
C37 O11 P4 C24 -159.5(6)
C29 C24 P4 O10 108.2(6)
C25 C24 P4 O10 -64.2(8)
C29 C24 P4 O12 -124.1(6)
C25 C24 P4 O12 63.5(7)
C29 C24 P4 O11 -18.1(7)
C25 C24 P4 O11 169.5(7)
